data_7204952
loop_
_publ_author_name
'Caira, Mino R.'
'Nassimbeni, Luigi R.'
'Vujovic, Dejana'
'Weber, Edwin'

_publ_section_title
;
 Guest exchange and competition in inclusion compounds
;
_journal_issue 6
_journal_name_full 'Journal of the Chemical Society, Perkin Transactions 2'
_journal_page_first 861
_journal_paper_doi 10.1039/b009446n
_journal_year 2001
_chemical_formula_sum 'C38 H38 O4'
_chemical_formula_weight 558.72
_chemical_name_systematic
;4  
? 
;
_space_group_IT_number 2
_symmetry_cell_setting triclinic
_symmetry_space_group_name_Hall '-P 1'
_symmetry_space_group_name_H-M 'P -1'
_atom_sites_solution_hydrogens geom
_atom_sites_solution_primary direct
_atom_sites_solution_secondary difmap
_audit_creation_method SHELXL-97
_cell_angle_alpha 96.095(8)
_cell_angle_beta 96.159(8)
_cell_angle_gamma 106.679(7)
_cell_formula_units_Z 2
_cell_length_a 8.3480(10)
_cell_length_b 9.2270(10)
_cell_length_c 10.369(2)
_cell_measurement_temperature 293(2)
_cell_volume 752.77(19)
_computing_structure_refinement 'SHELXL-97 (Sheldrick, 1997)'
_computing_structure_solution 'SHELXS-97 (Sheldrick, 1990)'
_diffrn_ambient_temperature 293(2)
_diffrn_measured_fraction_theta_full 0.980
_diffrn_measured_fraction_theta_max 0.980
_diffrn_radiation_monochromator graphite
_diffrn_radiation_source 'fine-focus sealed tube'
_diffrn_radiation_type MoK\a
_diffrn_radiation_wavelength 0.71070
_diffrn_reflns_av_R_equivalents 0.0265
_diffrn_reflns_av_sigmaI/netI 0.0803
_diffrn_reflns_limit_h_max 9
_diffrn_reflns_limit_h_min -7
_diffrn_reflns_limit_k_max 8
_diffrn_reflns_limit_k_min -10
_diffrn_reflns_limit_l_max 12
_diffrn_reflns_limit_l_min -12
_diffrn_reflns_number 3460
_diffrn_reflns_theta_full 24.71
_diffrn_reflns_theta_max 24.71
_diffrn_reflns_theta_min 2.00
_exptl_absorpt_coefficient_mu 0.078
_exptl_crystal_density_diffrn 1.232
_exptl_crystal_density_method 'not measured'
_exptl_crystal_F_000 298
_refine_diff_density_max 0.204
_refine_diff_density_min -0.175
_refine_diff_density_rms 0.048
_refine_ls_extinction_coef 0.016(4)
_refine_ls_extinction_expression Fc^*^=kFc[1+0.001xFc^2^\l^3^/sin(2\q)]^-1/4^
_refine_ls_extinction_method SHELXL
_refine_ls_goodness_of_fit_ref 1.015
_refine_ls_hydrogen_treatment mixed
_refine_ls_matrix_type full
_refine_ls_number_parameters 202
_refine_ls_number_reflns 2517
_refine_ls_number_restraints 2
_refine_ls_restrained_S_all 1.015
_refine_ls_R_factor_all 0.1041
_refine_ls_R_factor_gt 0.0512
_refine_ls_shift/su_max 0.000
_refine_ls_shift/su_mean 0.000
_refine_ls_structure_factor_coef Fsqd
_refine_ls_weighting_details 'calc w=1/[\s^2^(Fo^2^)+(0.0549P)^2^+0.0000P] where P=(Fo^2^+2Fc^2^)/3'
_refine_ls_weighting_scheme calc
_refine_ls_wR_factor_gt 0.1017
_refine_ls_wR_factor_ref 0.1211
_reflns_number_gt 1565
_reflns_number_total 2517
_reflns_threshold_expression >2sigma(I)
_cod_data_source_file b009446n.txt
_cod_data_source_block c:\dejana\struct~1\4
_cod_original_sg_symbol_H-M P-1
_cod_database_code 7204952

loop_
_symmetry_equiv_pos_as_xyz
'x, y, z'
'-x, -y, -z'

loop_
_atom_site_label
_atom_site_type_symbol
_atom_site_fract_x
_atom_site_fract_y
_atom_site_fract_z
_atom_site_U_iso_or_equiv
_atom_site_adp_type
_atom_site_occupancy
_atom_site_symmetry_multiplicity
_atom_site_calc_flag
_atom_site_refinement_flags
_atom_site_disorder_assembly
_atom_site_disorder_group
O9 O 0.11307(18) 0.49662(15) 0.67030(14) 0.0310(4) Uani 1 1 d D . .
C10 C 0.0768(2) 0.5552(2) 0.8932(2) 0.0246(5) Uani 1 1 d . . .
C5A C 0.2908(3) 0.8866(2) 0.7869(2) 0.0308(6) Uani 1 1 d . . .
C1A C 0.3592(3) 0.6648(2) 0.82341(19) 0.0275(6) Uani 1 1 d . . .
C4A C 0.4264(3) 0.8241(2) 0.8327(2) 0.0311(6) Uani 1 1 d . . .
C8A C 0.1405(3) 0.7663(2) 0.7504(2) 0.0276(6) Uani 1 1 d . . .
C8 C -0.0044(3) 0.7915(3) 0.6938(2) 0.0342(6) Uani 1 1 d . . .
H8 H -0.1038 0.7111 0.6690 0.041 Uiso 1 1 calc R . .
C9 C 0.1684(3) 0.6159(2) 0.7804(2) 0.0266(6) Uani 1 1 d . . .
C1 C 0.4617(3) 0.5760(3) 0.8511(2) 0.0364(6) Uani 1 1 d . . .
H1 H 0.4164 0.4704 0.8440 0.044 Uiso 1 1 calc R . .
C6 C 0.1474(3) 1.0592(3) 0.7128(2) 0.0440(7) Uani 1 1 d . . .
H6 H 0.1483 1.1576 0.7000 0.053 Uiso 1 1 calc R . .
C4 C 0.5982(3) 0.8927(3) 0.8740(2) 0.0411(7) Uani 1 1 d . . .
H4 H 0.6441 0.9984 0.8826 0.049 Uiso 1 1 calc R . .
C5 C 0.2933(3) 1.0342(3) 0.7704(2) 0.0392(7) Uani 1 1 d . . .
H5 H 0.3914 1.1155 0.7974 0.047 Uiso 1 1 calc R . .
C3 C 0.6999(3) 0.8026(3) 0.9019(2) 0.0470(7) Uani 1 1 d . . .
H3 H 0.8149 0.8482 0.9295 0.056 Uiso 1 1 calc R . .
C7 C 0.0012(3) 0.9390(3) 0.6745(2) 0.0428(7) Uani 1 1 d . . .
H7 H -0.0952 0.9573 0.6351 0.051 Uiso 1 1 calc R . .
C2 C 0.6334(3) 0.6455(3) 0.8897(2) 0.0447(7) Uani 1 1 d . . .
H2 H 0.7041 0.5862 0.9074 0.054 Uiso 1 1 calc R . .
O1G O 0.2297(2) 0.57125(17) 0.44344(15) 0.0360(5) Uani 1 1 d D . .
C1G C 0.3544(3) 0.6944(2) 0.4020(2) 0.0344(6) Uani 1 1 d . . .
H1GA H 0.3617 0.6658 0.3095 0.041 Uiso 1 1 calc R . .
C3G C 0.5215(3) 0.7108(3) 0.4815(3) 0.0454(7) Uani 1 1 d . . .
H3G1 H 0.5137 0.7308 0.5730 0.068 Uiso 1 1 calc R . .
H3G2 H 0.6069 0.7941 0.4579 0.068 Uiso 1 1 calc R . .
H3G3 H 0.5508 0.6180 0.4645 0.068 Uiso 1 1 calc R . .
C2G C 0.3034(3) 0.8382(3) 0.4151(3) 0.0457(7) Uani 1 1 d . . .
H2G1 H 0.1929 0.8189 0.3668 0.069 Uiso 1 1 calc R . .
H2G2 H 0.3831 0.9169 0.3811 0.069 Uiso 1 1 calc R . .
H2G3 H 0.3017 0.8707 0.5059 0.069 Uiso 1 1 calc R . .
C11 C 0.0020(3) 0.3998(2) 0.8924(2) 0.0301(6) Uani 1 1 d . . .
H11 H 0.0031 0.3309 0.8204 0.036 Uiso 1 1 calc R . .
C12 C -0.0741(3) 0.3463(2) 0.9973(2) 0.0300(6) Uani 1 1 d . . .
H12 H -0.1245 0.2418 0.9942 0.035(6) Uiso 1 1 calc R . .
H9 H 0.173(3) 0.526(2) 0.596(2) 0.061(8) Uiso 1 1 d D . .
H1G H 0.124(3) 0.563(3) 0.398(3) 0.078(10) Uiso 1 1 d D . .

loop_
_atom_site_aniso_label
_atom_site_aniso_U_11
_atom_site_aniso_U_22
_atom_site_aniso_U_33
_atom_site_aniso_U_23
_atom_site_aniso_U_13
_atom_site_aniso_U_12
O9 0.0315(9) 0.0326(9) 0.0259(9) 0.0026(8) 0.0051(7) 0.0049(7)
C10 0.0188(12) 0.0275(13) 0.0275(13) 0.0074(11) 0.0020(9) 0.0063(10)
C5A 0.0328(14) 0.0307(14) 0.0286(13) 0.0056(11) 0.0115(11) 0.0060(11)
C1A 0.0256(13) 0.0372(14) 0.0208(13) 0.0071(11) 0.0061(10) 0.0092(11)
C4A 0.0265(14) 0.0385(14) 0.0252(13) 0.0052(11) 0.0081(10) 0.0035(11)
C8A 0.0303(14) 0.0311(13) 0.0247(13) 0.0071(10) 0.0101(10) 0.0110(11)
C8 0.0307(14) 0.0352(14) 0.0416(15) 0.0129(11) 0.0103(11) 0.0134(11)
C9 0.0233(13) 0.0297(13) 0.0275(13) 0.0068(11) 0.0042(10) 0.0078(10)
C1 0.0317(15) 0.0475(15) 0.0334(14) 0.0106(12) 0.0071(11) 0.0148(12)
C6 0.0570(19) 0.0349(15) 0.0507(17) 0.0155(13) 0.0221(14) 0.0221(14)
C4 0.0311(16) 0.0491(16) 0.0357(15) 0.0028(12) 0.0089(12) 0.0006(13)
C5 0.0467(17) 0.0321(15) 0.0366(15) 0.0018(12) 0.0162(13) 0.0058(12)
C3 0.0232(14) 0.072(2) 0.0409(16) 0.0061(14) 0.0039(12) 0.0073(14)
C7 0.0440(16) 0.0461(17) 0.0485(16) 0.0159(13) 0.0145(13) 0.0235(13)
C2 0.0312(16) 0.0656(19) 0.0414(16) 0.0105(14) 0.0068(12) 0.0196(14)
O1G 0.0307(10) 0.0378(10) 0.0374(10) 0.0110(8) 0.0059(8) 0.0048(8)
C1G 0.0332(14) 0.0341(14) 0.0366(14) 0.0094(11) 0.0091(11) 0.0085(11)
C3G 0.0357(15) 0.0449(15) 0.0571(18) 0.0169(13) 0.0107(13) 0.0099(12)
C2G 0.0437(16) 0.0412(15) 0.0522(17) 0.0059(13) 0.0030(13) 0.0145(12)
C11 0.0321(13) 0.0290(14) 0.0294(13) 0.0026(11) 0.0072(11) 0.0090(10)
C12 0.0285(13) 0.0251(14) 0.0338(14) 0.0059(11) 0.0040(10) 0.0033(10)

loop_
_atom_type_symbol
_atom_type_description
_atom_type_scat_dispersion_real
_atom_type_scat_dispersion_imag
_atom_type_scat_source
C C 0.0033 0.0016 'International Tables Vol C Tables 4.2.6.8 and 6.1.1.4'
H H 0.0000 0.0000 'International Tables Vol C Tables 4.2.6.8 and 6.1.1.4'
O O 0.0106 0.0060 'International Tables Vol C Tables 4.2.6.8 and 6.1.1.4'

loop_
_geom_angle_atom_site_label_1
_geom_angle_atom_site_label_2
_geom_angle_atom_site_label_3
_geom_angle
_geom_angle_site_symmetry_1
_geom_angle_site_symmetry_3
_geom_angle_publ_flag
C12 C10 C11 117.75(19) 2_567 . ?
C12 C10 C9 120.72(18) 2_567 . ?
C11 C10 C9 121.4(2) . . ?
C5 C5A C8A 119.8(2) . . ?
C5 C5A C4A 131.3(2) . . ?
C8A C5A C4A 108.82(19) . . ?
C1 C1A C4A 120.8(2) . . ?
C1 C1A C9 128.99(19) . . ?
C4A C1A C9 110.2(2) . . ?
C4 C4A C1A 119.4(2) . . ?
C4 C4A C5A 131.9(2) . . ?
C1A C4A C5A 108.67(18) . . ?
C8 C8A C5A 120.9(2) . . ?
C8 C8A C9 128.87(18) . . ?
C5A C8A C9 110.17(19) . . ?
C8A C8 C7 118.6(2) . . ?
O9 C9 C1A 113.00(17) . . ?
O9 C9 C8A 113.29(17) . . ?
C1A C9 C8A 101.70(16) . . ?
O9 C9 C10 107.15(16) . . ?
C1A C9 C10 109.64(16) . . ?
C8A C9 C10 112.07(18) . . ?
C1A C1 C2 119.2(2) . . ?
C7 C6 C5 120.5(2) . . ?
C3 C4 C4A 119.3(2) . . ?
C5A C5 C6 119.1(2) . . ?
C4 C3 C2 121.0(2) . . ?
C6 C7 C8 121.1(2) . . ?
C3 C2 C1 120.2(2) . . ?
O1G C1G C3G 107.43(17) . . ?
O1G C1G C2G 110.44(18) . . ?
C3G C1G C2G 113.3(2) . . ?
C12 C11 C10 120.8(2) . . ?
C10 C12 C11 121.45(19) 2_567 . ?

loop_
_geom_bond_atom_site_label_1
_geom_bond_atom_site_label_2
_geom_bond_distance
_geom_bond_site_symmetry_2
_geom_bond_publ_flag
O9 C9 1.434(3) . ?
C10 C12 1.383(3) 2_567 ?
C10 C11 1.389(3) . ?
C10 C9 1.533(3) . ?
C5A C5 1.385(3) . ?
C5A C8A 1.399(3) . ?
C5A C4A 1.470(3) . ?
C1A C1 1.373(3) . ?
C1A C4A 1.403(3) . ?
C1A C9 1.527(3) . ?
C4A C4 1.389(3) . ?
C8A C8 1.379(3) . ?
C8A C9 1.529(3) . ?
C8 C7 1.385(3) . ?
C1 C2 1.386(3) . ?
C6 C7 1.380(3) . ?
C6 C5 1.388(3) . ?
C4 C3 1.378(3) . ?
C3 C2 1.382(3) . ?
O1G C1G 1.442(2) . ?
C1G C3G 1.501(3) . ?
C1G C2G 1.504(3) . ?
C11 C12 1.384(3) . ?
C12 C10 1.383(3) 2_567 ?

loop_
_geom_torsion_atom_site_label_1
_geom_torsion_atom_site_label_2
_geom_torsion_atom_site_label_3
_geom_torsion_atom_site_label_4
_geom_torsion
_geom_torsion_site_symmetry_1
_geom_torsion_site_symmetry_2
_geom_torsion_site_symmetry_3
_geom_torsion_site_symmetry_4
_geom_torsion_publ_flag
C1 C1A C4A C4 -1.8(3) . . . . ?
C9 C1A C4A C4 178.31(19) . . . . ?
C1 C1A C4A C5A 175.22(19) . . . . ?
C9 C1A C4A C5A -4.7(2) . . . . ?
C5 C5A C4A C4 0.3(4) . . . . ?
C8A C5A C4A C4 176.9(2) . . . . ?
C5 C5A C4A C1A -176.2(2) . . . . ?
C8A C5A C4A C1A 0.4(2) . . . . ?
C5 C5A C8A C8 2.3(3) . . . . ?
C4A C5A C8A C8 -174.76(18) . . . . ?
C5 C5A C8A C9 -178.92(19) . . . . ?
C4A C5A C8A C9 4.0(2) . . . . ?
C5A C8A C8 C7 -0.5(3) . . . . ?
C9 C8A C8 C7 -179.1(2) . . . . ?
C1 C1A C9 O9 -51.4(3) . . . . ?
C4A C1A C9 O9 128.45(18) . . . . ?
C1 C1A C9 C8A -173.2(2) . . . . ?
C4A C1A C9 C8A 6.7(2) . . . . ?
C1 C1A C9 C10 68.0(3) . . . . ?
C4A C1A C9 C10 -112.11(19) . . . . ?
C8 C8A C9 O9 50.7(3) . . . . ?
C5A C8A C9 O9 -128.00(18) . . . . ?
C8 C8A C9 C1A 172.3(2) . . . . ?
C5A C8A C9 C1A -6.4(2) . . . . ?
C8 C8A C9 C10 -70.7(3) . . . . ?
C5A C8A C9 C10 110.60(19) . . . . ?
C12 C10 C9 O9 -165.44(19) 2_567 . . . ?
C11 C10 C9 O9 18.1(3) . . . . ?
C12 C10 C9 C1A 71.6(3) 2_567 . . . ?
C11 C10 C9 C1A -104.9(2) . . . . ?
C12 C10 C9 C8A -40.6(3) 2_567 . . . ?
C11 C10 C9 C8A 143.0(2) . . . . ?
C4A C1A C1 C2 0.5(3) . . . . ?
C9 C1A C1 C2 -179.6(2) . . . . ?
C1A C4A C4 C3 1.5(3) . . . . ?
C5A C4A C4 C3 -174.7(2) . . . . ?
C8A C5A C5 C6 -2.5(3) . . . . ?
C4A C5A C5 C6 173.8(2) . . . . ?
C7 C6 C5 C5A 1.0(3) . . . . ?
C4A C4 C3 C2 -0.1(3) . . . . ?
C5 C6 C7 C8 0.8(4) . . . . ?
C8A C8 C7 C6 -1.0(3) . . . . ?
C4 C3 C2 C1 -1.2(3) . . . . ?
C1A C1 C2 C3 0.9(3) . . . . ?
C12 C10 C11 C12 0.7(3) 2_567 . . . ?
C9 C10 C11 C12 177.27(19) . . . . ?
C10 C11 C12 C10 -0.7(4) . . . 2_567 ?
